data_7010341
loop_
_publ_author_name
'Connelly, Neil G.'
'Emslie, David J. H.'
'Geiger, William E.'
'Hayward, Owen D.'
'Linehan, Emma B.'
'Orpen, A. Guy'
'Quayle, Michael J.'
'Rieger, Philip H.'

_publ_section_title
;
 Redox-induced \k2--\k3 isomerisation in
 hydrotris(pyrazolyl)boratorhodium complexes: synthesis, structure and
 ESR spectroscopy of stabilised rhodium(II) species
;
_journal_issue 5
_journal_name_full 'Journal of the Chemical Society, Dalton Transactions'
_journal_page_first 670
_journal_paper_doi 10.1039/b008131k
_journal_year 2001
_chemical_formula_sum 'C22 H40 B N9 O P Rh'
_chemical_formula_weight 591.32
_chemical_name_systematic
; 
 ? 
;
_space_group_IT_number 2
_symmetry_cell_setting triclinic
_symmetry_space_group_name_Hall '-P 1'
_symmetry_space_group_name_H-M 'P -1'
_atom_sites_solution_hydrogens geom
_atom_sites_solution_primary direct
_atom_sites_solution_secondary difmap
_audit_creation_method SHELXL-97
_cell_angle_alpha 72.499(19)
_cell_angle_beta 77.36(2)
_cell_angle_gamma 69.48(3)
_cell_formula_units_Z 2
_cell_length_a 9.287(3)
_cell_length_b 10.529(3)
_cell_length_c 16.589(4)
_cell_measurement_reflns_used 60
_cell_measurement_temperature 173(2)
_cell_volume 1437.1(8)
_computing_cell_refinement 'SAINT (Siemens, 1995b)'
_computing_data_collection 'SMART (Siemens, 1995b)'
_computing_data_reduction 'SAINT (Siemens, 1995b)'
_computing_molecular_graphics 'SHELXL-97 (Sheldrick, 1997)'
_computing_publication_material 'SHELXL-97 (Sheldrick, 1997)'
_computing_structure_refinement 'SHELXL-97 (Sheldrick, 1997)'
_computing_structure_solution 'SHELXS-97 (Sheldrick, 1990)'
_diffrn_ambient_temperature 173(2)
_diffrn_measured_fraction_theta_full 0.994
_diffrn_measured_fraction_theta_max 0.994
_diffrn_measurement_device_type 'Siemens SMART CCD diffractometer'
_diffrn_measurement_method '\w rotation with narrow frames'
_diffrn_radiation_monochromator graphite
_diffrn_radiation_source 'fine-focus sealed tube'
_diffrn_radiation_type MoK\a
_diffrn_radiation_wavelength 0.71073
_diffrn_reflns_av_R_equivalents 0.0590
_diffrn_reflns_av_sigmaI/netI 0.0890
_diffrn_reflns_limit_h_max 11
_diffrn_reflns_limit_h_min -11
_diffrn_reflns_limit_k_max 12
_diffrn_reflns_limit_k_min -12
_diffrn_reflns_limit_l_max 19
_diffrn_reflns_limit_l_min -19
_diffrn_reflns_number 12462
_diffrn_reflns_theta_full 25.00
_diffrn_reflns_theta_max 25.00
_diffrn_reflns_theta_min 2.13
_exptl_absorpt_coefficient_mu 0.681
_exptl_absorpt_correction_T_max 0.927970
_exptl_absorpt_correction_T_min 0.611298
_exptl_absorpt_correction_type empirical
_exptl_absorpt_process_details 'SADABS, Sheldrick 1996'
_exptl_crystal_colour Yellow
_exptl_crystal_density_diffrn 1.366
_exptl_crystal_density_method 'not measured'
_exptl_crystal_description Plate
_exptl_crystal_F_000 616
_exptl_crystal_size_max 0.3
_exptl_crystal_size_mid 0.2
_exptl_crystal_size_min 0.05
_refine_diff_density_max 1.038
_refine_diff_density_min -1.166
_refine_diff_density_rms 0.102
_refine_ls_extinction_method none
_refine_ls_goodness_of_fit_ref 0.980
_refine_ls_hydrogen_treatment mixed
_refine_ls_matrix_type full
_refine_ls_number_parameters 373
_refine_ls_number_reflns 5032
_refine_ls_number_restraints 6
_refine_ls_restrained_S_all 0.987
_refine_ls_R_factor_all 0.0937
_refine_ls_R_factor_gt 0.0542
_refine_ls_shift/su_max 0.001
_refine_ls_shift/su_mean 0.000
_refine_ls_structure_factor_coef Fsqd
_refine_ls_weighting_details 'calc w=1/[\s^2^(Fo^2^)+(0.0715P)^2^+0.0000P] where P=(Fo^2^+2Fc^2^)/3'
_refine_ls_weighting_scheme calc
_refine_ls_wR_factor_gt 0.1178
_refine_ls_wR_factor_ref 0.1352
_reflns_number_gt 3439
_reflns_number_total 5032
_reflns_threshold_expression >2sigma(I)
_cod_data_source_file b008131k.txt
_cod_data_source_block 4
_cod_depositor_comments
;
The following automatic conversions were performed:
'_symmetry_cell_setting' value 'Triclinic' changed to 'triclinic'
according to '/home/saulius/struct/CIF-dictionaries/cif_core.dic'
dictionary named 'cif_core.dic' version 2.4.1 from
2010-06-29.

'_exptl_absorpt_correction_type' value 'Empirical' changed to
'empirical' according to
'/home/saulius/struct/CIF-dictionaries/cif_core.dic' dictionary named
'cif_core.dic' version 2.4.1 from 2010-06-29.

Automatic conversion script
Id: cif_fix_enum 1527 2010-12-29 10:47:43Z saulius 
;
_cod_original_cell_volume 1437.2(7)
_cod_original_sg_symbol_H-M P-1
_cod_database_code 7010341

loop_
_symmetry_equiv_pos_as_xyz
'x, y, z'
'-x, -y, -z'

loop_
_atom_site_label
_atom_site_type_symbol
_atom_site_fract_x
_atom_site_fract_y
_atom_site_fract_z
_atom_site_U_iso_or_equiv
_atom_site_adp_type
_atom_site_occupancy
_atom_site_symmetry_multiplicity
_atom_site_calc_flag
_atom_site_refinement_flags
_atom_site_disorder_assembly
_atom_site_disorder_group
Rh1 Rh 0.52284(5) 0.89788(4) 0.74081(3) 0.03605(18) Uani 1 1 d . A .
P1 P 0.3390(2) 1.04906(15) 0.80932(12) 0.0594(6) Uani 1 1 d D . .
O1 O 0.737(7) 0.836(7) 0.863(7) 0.069(18) Uani 0.50(15) 1 d P A 1
O1' O 0.683(10) 0.814(2) 0.898(4) 0.059(11) Uani 0.50(15) 1 d P A 2
N1 N 0.4429(5) 0.6172(4) 0.7660(3) 0.0290(10) Uani 1 1 d . A .
N2 N 0.2846(6) 0.6448(5) 0.7812(3) 0.0484(14) Uani 1 1 d . . .
N3 N 0.6789(5) 0.6525(4) 0.6609(3) 0.0317(11) Uani 1 1 d . A .
N4 N 0.7081(5) 0.7572(4) 0.6818(3) 0.0358(11) Uani 1 1 d . . .
N5 N 0.4115(5) 0.7917(5) 0.6241(3) 0.0310(10) Uani 1 1 d . A .
N6 N 0.4100(5) 0.9147(4) 0.6381(3) 0.0315(11) Uani 1 1 d . . .
N7 N 0.3708(11) 1.1943(7) 0.8080(7) 0.132(4) Uani 1 1 d . B .
N8 N 0.3595(14) 0.9959(10) 0.9063(6) 0.035(3) Uani 0.466(13) 1 d PD B 1
N8' N 0.2887(13) 0.9695(9) 0.9205(5) 0.032(3) Uiso 0.534(13) 1 d PD B 2
N9 N 0.1631(6) 1.1172(5) 0.7758(3) 0.0504(14) Uani 1 1 d . B .
C1 C 0.6338(9) 0.8604(7) 0.8271(5) 0.073(3) Uani 1 1 d . . .
C6 C 0.102(2) 0.621(2) 0.9208(16) 0.061(7) Uani 0.45(4) 1 d P B 1
H6C H 0.0426 0.7187 0.8984 0.091 Uiso 0.45(4) 1 calc PR B 1
H6B H 0.1247 0.6098 0.9781 0.091 Uiso 0.45(4) 1 calc PR B 1
H6A H 0.0421 0.5597 0.9235 0.091 Uiso 0.45(4) 1 calc PR B 1
C6' C 0.074(2) 0.579(2) 0.8853(16) 0.067(7) Uani 0.55(4) 1 d P B 2
H6F H 0.0079 0.6590 0.9082 0.100 Uiso 0.55(4) 1 calc PR B 2
H6E H 0.0693 0.4919 0.9277 0.100 Uiso 0.55(4) 1 calc PR B 2
H6D H 0.0362 0.5827 0.8334 0.100 Uiso 0.55(4) 1 calc PR B 2
C7 C 0.2535(8) 0.5834(7) 0.8626(5) 0.078(3) Uani 1 1 d . B .
C8 C 0.3879(8) 0.5136(6) 0.9005(4) 0.068(2) Uani 1 1 d . . .
H8A H 0.3962 0.4611 0.9579 0.081 Uiso 1 1 calc R B .
C9 C 0.5069(7) 0.5362(5) 0.8379(3) 0.0362(14) Uani 1 1 d . A .
C10 C 0.6772(7) 0.4844(6) 0.8439(4) 0.0464(16) Uani 1 1 d . . .
H10C H 0.7175 0.5642 0.8285 0.070 Uiso 1 1 calc R B .
H10B H 0.7304 0.4238 0.8048 0.070 Uiso 1 1 calc R . .
H10A H 0.6953 0.4314 0.9024 0.070 Uiso 1 1 calc R . .
C11 C 0.8201(8) 0.4455(7) 0.6004(4) 0.0582(19) Uani 1 1 d . B .
H11F H 0.7152 0.4396 0.6061 0.087 Uiso 0.50 1 calc PR . .
H11E H 0.8843 0.3596 0.6348 0.087 Uiso 0.50 1 calc PR . .
H11D H 0.8654 0.4569 0.5404 0.087 Uiso 0.50 1 calc PR . .
H11C H 0.9281 0.3978 0.5815 0.087 Uiso 0.50 1 calc PR . .
H11B H 0.7590 0.4778 0.5528 0.087 Uiso 0.50 1 calc PR . .
H11A H 0.7778 0.3805 0.6472 0.087 Uiso 0.50 1 calc PR . .
C12 C 0.8132(6) 0.5670(6) 0.6302(3) 0.0381(14) Uani 1 1 d . . .
C13 C 0.9312(7) 0.6160(7) 0.6307(4) 0.0506(18) Uani 1 1 d . B .
H13A H 1.0382 0.5768 0.6128 0.061 Uiso 1 1 calc R . .
C14 C 0.8635(7) 0.7350(7) 0.6628(4) 0.0510(18) Uani 1 1 d . B .
C15 C 0.9361(8) 0.8335(7) 0.6752(5) 0.082(3) Uani 1 1 d . . .
H15C H 0.8555 0.9087 0.6972 0.123 Uiso 1 1 calc R B .
H15B H 0.9888 0.8736 0.6205 0.123 Uiso 1 1 calc R . .
H15A H 1.0115 0.7825 0.7159 0.123 Uiso 1 1 calc R . .
C16 C 0.3156(8) 0.7120(9) 0.5248(4) 0.077(3) Uani 1 1 d . B .
H16C H 0.2853 0.6413 0.5729 0.115 Uiso 1 1 calc R . .
H16B H 0.4139 0.6676 0.4935 0.115 Uiso 1 1 calc R . .
H16A H 0.2351 0.7547 0.4867 0.115 Uiso 1 1 calc R . .
C17 C 0.3344(6) 0.8206(8) 0.5569(4) 0.0506(18) Uani 1 1 d . . .
C18 C 0.2835(7) 0.9638(9) 0.5279(4) 0.061(2) Uani 1 1 d . B .
H18A H 0.2249 1.0152 0.4818 0.073 Uiso 1 1 calc R . .
C19 C 0.3332(6) 1.0186(7) 0.5780(4) 0.0471(17) Uani 1 1 d . B .
C20 C 0.3129(8) 1.1697(7) 0.5717(4) 0.067(2) Uani 1 1 d . . .
H20C H 0.3976 1.1754 0.5955 0.101 Uiso 1 1 calc R B .
H20B H 0.2136 1.2101 0.6038 0.101 Uiso 1 1 calc R . .
H20A H 0.3143 1.2218 0.5118 0.101 Uiso 1 1 calc R . .
C21 C 0.3669(14) 1.3039(9) 0.7288(8) 0.148(5) Uani 1 1 d . . .
H21C H 0.2839 1.3104 0.6986 0.222 Uiso 1 1 calc R B .
H21B H 0.4665 1.2811 0.6928 0.222 Uiso 1 1 calc R . .
H21A H 0.3475 1.3936 0.7420 0.222 Uiso 1 1 calc R . .
C22 C 0.477(2) 1.1662(13) 0.8751(12) 0.087(7) Uani 0.62(2) 1 d P B 1
H22C H 0.4616 1.0884 0.9228 0.130 Uiso 0.62(2) 1 calc PR B 1
H22B H 0.4518 1.2502 0.8959 0.130 Uiso 0.62(2) 1 calc PR B 1
H22A H 0.5856 1.1420 0.8492 0.130 Uiso 0.62(2) 1 calc PR B 1
C22' C 0.552(2) 1.1913(19) 0.8009(19) 0.060(9) Uani 0.38(2) 1 d P B 2
H22F H 0.5990 1.1234 0.8505 0.090 Uiso 0.38(2) 1 calc PR B 2
H22E H 0.5543 1.2844 0.7994 0.090 Uiso 0.38(2) 1 calc PR B 2
H22D H 0.6109 1.1644 0.7487 0.090 Uiso 0.38(2) 1 calc PR B 2
C23 C 0.2881(18) 1.0918(14) 0.9613(9) 0.058(5) Uiso 0.466(13) 1 d PD B 1
H23C H 0.3387 1.0562 1.0131 0.087 Uiso 0.466(13) 1 calc PR B 1
H23B H 0.1777 1.1000 0.9765 0.087 Uiso 0.466(13) 1 calc PR B 1
H23A H 0.2998 1.1840 0.9312 0.087 Uiso 0.466(13) 1 calc PR B 1
C23' C 0.1812(14) 1.0476(12) 0.9823(7) 0.050(4) Uiso 0.534(13) 1 d PD B 2
H23F H 0.0766 1.0425 0.9855 0.075 Uiso 0.534(13) 1 calc PR B 2
H23E H 0.1795 1.1457 0.9635 0.075 Uiso 0.534(13) 1 calc PR B 2
H23D H 0.2165 1.0062 1.0386 0.075 Uiso 0.534(13) 1 calc PR B 2
C24 C 0.3565(17) 0.8517(13) 0.9446(8) 0.040(4) Uani 0.466(13) 1 d PD B 1
H24A H 0.4202 0.8095 0.9914 0.060 Uiso 0.466(13) 1 calc PR B 1
H24B H 0.3978 0.7974 0.9014 0.060 Uiso 0.466(13) 1 calc PR B 1
H24C H 0.2496 0.8518 0.9666 0.060 Uiso 0.466(13) 1 calc PR B 1
C24' C 0.2910(17) 0.8223(12) 0.9475(8) 0.045(4) Uiso 0.534(13) 1 d PD B 2
H24D H 0.3329 0.7779 1.0020 0.067 Uiso 0.534(13) 1 calc PR B 2
H24E H 0.3564 0.7732 0.9043 0.067 Uiso 0.534(13) 1 calc PR B 2
H24F H 0.1853 0.8178 0.9540 0.067 Uiso 0.534(13) 1 calc PR B 2
C27 C 0.0439(10) 1.2354(7) 0.8032(5) 0.085(3) Uani 1 1 d . . .
H27C H -0.0213 1.2902 0.7578 0.128 Uiso 1 1 calc R B .
H27B H 0.0933 1.2947 0.8155 0.128 Uiso 1 1 calc R . .
H27A H -0.0203 1.2006 0.8546 0.128 Uiso 1 1 calc R . .
C28 C 0.0966(7) 1.0200(6) 0.7628(4) 0.0501(17) Uani 1 1 d . . .
H28C H 0.0375 1.0651 0.7140 0.075 Uiso 1 1 calc R B .
H28B H 0.0276 0.9925 0.8140 0.075 Uiso 1 1 calc R . .
H28A H 0.1799 0.9368 0.7515 0.075 Uiso 1 1 calc R . .
B1 B 0.5113(7) 0.6485(6) 0.6723(4) 0.0281(14) Uani 1 1 d . . .
H1A H 0.514(6) 0.564(6) 0.643(3) 0.050 Uiso 1 1 d . . .

loop_
_atom_site_aniso_label
_atom_site_aniso_U_11
_atom_site_aniso_U_22
_atom_site_aniso_U_33
_atom_site_aniso_U_23
_atom_site_aniso_U_13
_atom_site_aniso_U_12
Rh1 0.0353(3) 0.0257(2) 0.0522(3) -0.00264(19) -0.0228(2) -0.01095(18)
P1 0.0895(15) 0.0181(7) 0.0756(13) -0.0178(8) -0.0467(12) 0.0047(8)
O1 0.049(16) 0.080(18) 0.09(4) -0.05(2) -0.04(2) 0.010(12)
O1' 0.07(2) 0.059(7) 0.055(17) -0.009(8) -0.038(16) -0.011(8)
N1 0.030(3) 0.024(2) 0.032(3) -0.010(2) 0.005(2) -0.010(2)
N2 0.034(3) 0.034(3) 0.060(4) 0.002(2) 0.011(3) -0.011(2)
N3 0.022(2) 0.045(3) 0.026(3) -0.002(2) -0.006(2) -0.010(2)
N4 0.030(3) 0.036(3) 0.044(3) 0.002(2) -0.018(2) -0.016(2)
N5 0.015(2) 0.057(3) 0.023(2) -0.009(2) -0.0004(19) -0.017(2)
N6 0.019(2) 0.042(3) 0.027(3) 0.003(2) -0.0048(19) -0.011(2)
N7 0.162(8) 0.033(4) 0.236(10) -0.055(5) -0.128(8) 0.007(4)
N8 0.023(7) 0.034(6) 0.059(8) -0.034(5) -0.015(6) 0.003(5)
N9 0.068(4) 0.027(3) 0.042(3) -0.010(2) -0.010(3) 0.007(2)
C1 0.079(6) 0.048(4) 0.113(7) -0.040(4) -0.062(5) 0.001(4)
C6 0.057(12) 0.086(14) 0.036(11) -0.009(10) 0.008(9) -0.032(9)
C6' 0.062(10) 0.088(12) 0.037(11) 0.005(9) 0.020(8) -0.039(9)
C7 0.052(5) 0.044(4) 0.079(6) 0.020(4) 0.036(4) 0.001(4)
C8 0.074(5) 0.031(3) 0.047(4) 0.012(3) 0.025(4) 0.009(3)
C9 0.047(4) 0.018(3) 0.030(3) -0.008(2) 0.007(3) 0.000(2)
C10 0.053(4) 0.041(3) 0.032(3) -0.002(3) -0.010(3) -0.001(3)
C11 0.038(4) 0.084(5) 0.046(4) -0.034(4) 0.001(3) 0.001(3)
C12 0.021(3) 0.051(4) 0.030(3) -0.003(3) -0.003(3) -0.002(3)
C13 0.020(3) 0.062(4) 0.049(4) 0.006(3) -0.007(3) -0.003(3)
C14 0.023(3) 0.058(4) 0.062(4) 0.021(3) -0.025(3) -0.019(3)
C15 0.047(4) 0.073(5) 0.127(7) 0.019(5) -0.039(5) -0.039(4)
C16 0.042(4) 0.152(8) 0.056(5) -0.052(5) -0.018(4) -0.024(5)
C17 0.015(3) 0.113(6) 0.026(3) -0.026(4) -0.002(3) -0.015(3)
C18 0.020(3) 0.114(6) 0.027(4) 0.003(4) -0.008(3) -0.008(4)
C19 0.017(3) 0.070(4) 0.028(3) 0.016(3) 0.001(3) -0.007(3)
C20 0.042(4) 0.054(4) 0.059(5) 0.030(4) -0.002(3) 0.001(3)
C21 0.166(11) 0.042(5) 0.263(15) -0.040(7) -0.050(10) -0.048(6)
C22 0.134(16) 0.058(8) 0.098(14) -0.036(8) -0.008(12) -0.054(9)
C22' 0.044(12) 0.048(11) 0.11(2) -0.054(13) 0.017(12) -0.032(8)
C24 0.031(8) 0.056(9) 0.027(7) -0.014(6) -0.006(6) -0.002(7)
C27 0.104(7) 0.049(4) 0.065(5) -0.023(4) -0.023(5) 0.036(4)
C28 0.038(4) 0.051(4) 0.045(4) -0.009(3) 0.006(3) -0.002(3)
B1 0.024(3) 0.040(4) 0.026(3) -0.014(3) 0.001(3) -0.014(3)

loop_
_atom_type_symbol
_atom_type_description
_atom_type_scat_dispersion_real
_atom_type_scat_dispersion_imag
_atom_type_scat_source
C C 0.0033 0.0016 'International Tables Vol C Tables 4.2.6.8 and 6.1.1.4'
H H 0.0000 0.0000 'International Tables Vol C Tables 4.2.6.8 and 6.1.1.4'
B B 0.0013 0.0007 'International Tables Vol C Tables 4.2.6.8 and 6.1.1.4'
N N 0.0061 0.0033 'International Tables Vol C Tables 4.2.6.8 and 6.1.1.4'
O O 0.0106 0.0060 'International Tables Vol C Tables 4.2.6.8 and 6.1.1.4'
P P 0.1023 0.0942 'International Tables Vol C Tables 4.2.6.8 and 6.1.1.4'
Rh Rh -1.1178 0.9187 'International Tables Vol C Tables 4.2.6.8 and 6.1.1.4'

loop_
_geom_angle_atom_site_label_1
_geom_angle_atom_site_label_2
_geom_angle_atom_site_label_3
_geom_angle
_geom_angle_site_symmetry_1
_geom_angle_site_symmetry_3
_geom_angle_publ_flag
C1 Rh1 N4 90.3(3) . . ?
C1 Rh1 N6 172.4(2) . . ?
N4 Rh1 N6 83.05(16) . . ?
C1 Rh1 P1 85.5(2) . . ?
N4 Rh1 P1 175.44(13) . . ?
N6 Rh1 P1 101.29(13) . . ?
C1 Rh1 B1 120.2(2) . . ?
N4 Rh1 B1 51.98(16) . . ?
N6 Rh1 B1 52.56(16) . . ?
P1 Rh1 B1 131.97(13) . . ?
C1 Rh1 N2 112.7(3) . . ?
N4 Rh1 N2 88.33(14) . . ?
N6 Rh1 N2 63.73(14) . . ?
P1 Rh1 N2 94.85(10) . . ?
B1 Rh1 N2 39.46(14) . . ?
N8 P1 N7 88.8(5) . . ?
N8 P1 N9 122.0(5) . . ?
N7 P1 N9 99.6(3) . . ?
N8 P1 N8' 24.8(4) . . ?
N7 P1 N8' 106.0(5) . . ?
N9 P1 N8' 100.7(4) . . ?
N8 P1 Rh1 107.8(3) . . ?
N7 P1 Rh1 118.1(4) . . ?
N9 P1 Rh1 117.30(19) . . ?
N8' P1 Rh1 112.9(3) . . ?
C9 N1 N2 109.8(4) . . ?
C9 N1 B1 132.3(4) . . ?
N2 N1 B1 115.6(4) . . ?
C7 N2 N1 105.9(5) . . ?
C7 N2 Rh1 114.6(5) . . ?
N1 N2 Rh1 51.3(2) . . ?
C12 N3 N4 109.8(4) . . ?
C12 N3 B1 130.2(5) . . ?
N4 N3 B1 120.0(4) . . ?
C14 N4 N3 106.3(5) . . ?
C14 N4 Rh1 135.0(4) . . ?
N3 N4 Rh1 118.5(3) . . ?
C17 N5 N6 109.6(5) . . ?
C17 N5 B1 128.6(5) . . ?
N6 N5 B1 121.1(4) . . ?
C19 N6 N5 106.3(5) . . ?
C19 N6 Rh1 136.7(4) . . ?
N5 N6 Rh1 117.0(3) . . ?
C21 N7 C22 123.0(10) . . ?
C21 N7 P1 119.5(6) . . ?
C22 N7 P1 110.6(6) . . ?
C21 N7 C22' 84.7(12) . . ?
C22 N7 C22' 46.9(9) . . ?
P1 N7 C22' 118.1(7) . . ?
C23 N8 C24 115.4(11) . . ?
C23 N8 P1 119.2(8) . . ?
C24 N8 P1 114.3(7) . . ?
C24' N8' C23' 110.0(9) . . ?
C24' N8' P1 120.4(8) . . ?
C23' N8' P1 124.2(7) . . ?
C28 N9 C27 111.9(6) . . ?
C28 N9 P1 116.9(4) . . ?
C27 N9 P1 122.5(5) . . ?
O1 C1 O1' 35(3) . . ?
O1 C1 Rh1 161(6) . . ?
O1' C1 Rh1 163(3) . . ?
N2 C7 C8 111.2(6) . . ?
N2 C7 C6 127.5(10) . . ?
C8 C7 C6 117.4(12) . . ?
N2 C7 C6' 111.4(10) . . ?
C8 C7 C6' 135.5(8) . . ?
C6 C7 C6' 35.2(7) . . ?
C9 C8 C7 105.6(6) . . ?
N1 C9 C8 107.5(5) . . ?
N1 C9 C10 124.2(5) . . ?
C8 C9 C10 128.3(6) . . ?
N3 C12 C13 108.1(6) . . ?
N3 C12 C11 123.0(5) . . ?
C13 C12 C11 128.9(6) . . ?
C12 C13 C14 106.5(5) . . ?
N4 C14 C13 109.3(6) . . ?
N4 C14 C15 120.7(7) . . ?
C13 C14 C15 130.0(6) . . ?
N5 C17 C18 107.0(6) . . ?
N5 C17 C16 123.4(6) . . ?
C18 C17 C16 129.6(6) . . ?
C19 C18 C17 107.3(5) . . ?
N6 C19 C18 109.8(6) . . ?
N6 C19 C20 121.3(6) . . ?
C18 C19 C20 128.9(6) . . ?
N1 B1 N3 112.2(4) . . ?
N1 B1 N5 109.8(4) . . ?
N3 B1 N5 108.3(4) . . ?
N1 B1 Rh1 75.4(3) . . ?
N3 B1 Rh1 69.3(3) . . ?
N5 B1 Rh1 68.8(3) . . ?

loop_
_geom_bond_atom_site_label_1
_geom_bond_atom_site_label_2
_geom_bond_distance
_geom_bond_site_symmetry_2
_geom_bond_publ_flag
Rh1 C1 1.813(7) . ?
Rh1 N4 2.112(5) . ?
Rh1 N6 2.122(4) . ?
Rh1 P1 2.252(2) . ?
Rh1 B1 3.201(6) . ?
Rh1 N2 3.854(5) . ?
P1 N8 1.567(9) . ?
P1 N7 1.649(7) . ?
P1 N9 1.682(6) . ?
P1 N8' 1.814(9) . ?
O1 C1 1.14(2) . ?
O1' C1 1.26(3) . ?
N1 C9 1.358(6) . ?
N1 N2 1.375(6) . ?
N1 B1 1.529(7) . ?
N2 C7 1.326(8) . ?
N3 C12 1.355(7) . ?
N3 N4 1.375(6) . ?
N3 B1 1.540(7) . ?
N4 C14 1.358(7) . ?
N5 C17 1.357(6) . ?
N5 N6 1.377(6) . ?
N5 B1 1.546(7) . ?
N6 C19 1.345(6) . ?
N7 C21 1.462(13) . ?
N7 C22 1.543(15) . ?
N7 C22' 1.653(19) . ?
N8 C23 1.453(13) . ?
N8 C24 1.467(13) . ?
N8' C24' 1.472(12) . ?
N8' C23' 1.486(12) . ?
N9 C28 1.453(8) . ?
N9 C27 1.462(8) . ?
C6 C7 1.519(19) . ?
C6' C7 1.65(2) . ?
C7 C8 1.384(10) . ?
C8 C9 1.375(8) . ?
C9 C10 1.497(8) . ?
C11 C12 1.481(9) . ?
C12 C13 1.368(8) . ?
C13 C14 1.397(9) . ?
C14 C15 1.500(9) . ?
C16 C17 1.472(10) . ?
C17 C18 1.375(10) . ?
C18 C19 1.371(10) . ?
C19 C20 1.509(9) . ?

loop_
_geom_torsion_atom_site_label_1
_geom_torsion_atom_site_label_2
_geom_torsion_atom_site_label_3
_geom_torsion_atom_site_label_4
_geom_torsion
_geom_torsion_site_symmetry_1
_geom_torsion_site_symmetry_2
_geom_torsion_site_symmetry_3
_geom_torsion_site_symmetry_4
_geom_torsion_publ_flag
Rh1 B1 N1 N2 105.0(4) . . . . ?
N3 B1 N1 N2 164.9(4) . . . . ?
N5 B1 N1 N2 44.4(6) . . . . ?
B1 N1 N2 C9 165.1(6) . . . . ?
H1A B1 N1 N2 -76(3) . . . . ?
